data_7109662
loop_
_publ_author_name
'Srinu Tothadi'
'Gautam R. Desiraju'

_publ_section_title
;
 Designing ternary cocrystals with hydrogen bonds and halogen bonds
;
_journal_name_full Chem.Commun.
_journal_page_first 7791
_journal_paper_doi 10.1039/c3cc43822h
_journal_volume 49
_journal_year 2013
_chemical_formula_sum 'C10 H8 I N2 O3'
_chemical_formula_weight 331.02
_chemical_name_common 4-nitrobenzamide:1,4-diiodobenzene
_chemical_name_systematic
;
 ?
;
_space_group_IT_number 2
_symmetry_cell_setting triclinic
_symmetry_space_group_name_Hall '-P 1'
_symmetry_space_group_name_H-M 'P -1'
_atom_sites_solution_hydrogens geom
_atom_sites_solution_primary direct
_atom_sites_solution_secondary difmap
_audit_creation_method SHELXL-97
_cell_angle_alpha 76.259(7)
_cell_angle_beta 87.845(7)
_cell_angle_gamma 87.161(7)
_cell_formula_units_Z 2
_cell_length_a 6.523(2)
_cell_length_b 8.265(3)
_cell_length_c 10.224(4)
_cell_measurement_reflns_used 5100
_cell_measurement_temperature 150(2)
_cell_measurement_theta_max 27.6
_cell_measurement_theta_min 3.1
_cell_volume 534.6(3)
_computing_cell_refinement
;
CrystalClear-SM Expert 2.0 rc14 (Rigaku, 2009)
;
_computing_data_collection
;
CrystalClear-SM Expert 2.0 rc14 (Rigaku, 2009)
;
_computing_data_reduction
;
CrystalClear-SM Expert 2.0 rc14 (Rigaku, 2009)
;
_computing_structure_refinement 'SHELXL-97 (Sheldrick, 2008)'
_computing_structure_solution 'SHELXL-97 (Sheldrick, 2008)'
_diffrn_ambient_temperature 150(2)
_diffrn_measured_fraction_theta_full 0.990
_diffrn_measured_fraction_theta_max 0.990
_diffrn_measurement_device
;
XtaLABmini: Fixed Chi 2 circle
;
_diffrn_measurement_device_type
;
Rigaku Mercury375R (2x2 bin mode)
;
_diffrn_measurement_method 'profile data from \w-scans'
_diffrn_radiation_monochromator graphite
_diffrn_radiation_source 'fine-focus sealed tube'
_diffrn_radiation_type MoK\a
_diffrn_radiation_wavelength 0.71073
_diffrn_reflns_av_R_equivalents 0.0532
_diffrn_reflns_av_sigmaI/netI 0.0630
_diffrn_reflns_limit_h_max 8
_diffrn_reflns_limit_h_min -8
_diffrn_reflns_limit_k_max 10
_diffrn_reflns_limit_k_min -10
_diffrn_reflns_limit_l_max 13
_diffrn_reflns_limit_l_min -13
_diffrn_reflns_number 5359
_diffrn_reflns_theta_full 27.49
_diffrn_reflns_theta_max 27.49
_diffrn_reflns_theta_min 3.13
_exptl_absorpt_coefficient_mu 2.988
_exptl_absorpt_correction_T_max 0.7543
_exptl_absorpt_correction_T_min 0.5864
_exptl_absorpt_correction_type multi-scan
_exptl_absorpt_process_details 'Jacobson, R. (1998) Private communication'
_exptl_crystal_colour 'light yellow'
_exptl_crystal_density_diffrn 2.056
_exptl_crystal_density_method 'not measured'
_exptl_crystal_description block
_exptl_crystal_F_000 318
_exptl_crystal_size_max 0.20
_exptl_crystal_size_mid 0.20
_exptl_crystal_size_min 0.10
_refine_diff_density_max 8.367
_refine_diff_density_min -2.261
_refine_diff_density_rms 0.506
_refine_ls_extinction_method none
_refine_ls_goodness_of_fit_ref 1.111
_refine_ls_hydrogen_treatment mixed
_refine_ls_matrix_type full
_refine_ls_number_parameters 140
_refine_ls_number_reflns 2428
_refine_ls_number_restraints 0
_refine_ls_restrained_S_all 1.111
_refine_ls_R_factor_all 0.0879
_refine_ls_R_factor_gt 0.0837
_refine_ls_shift/su_max 0.000
_refine_ls_shift/su_mean 0.000
_refine_ls_structure_factor_coef Fsqd
_refine_ls_weighting_details 'calc w=1/[\s^2^(Fo^2^)+(0.1701P)^2^+0.0000P] where P=(Fo^2^+2Fc^2^)/3'
_refine_ls_weighting_scheme calc
_refine_ls_wR_factor_gt 0.2156
_refine_ls_wR_factor_ref 0.2195
_reflns_number_gt 2249
_reflns_number_total 2428
_reflns_threshold_expression >2\s(I)
_cod_data_source_file c3cc43822h.txt
_cod_data_source_block platon
_cod_original_sg_symbol_H-M P-1
_cod_database_code 7109662

loop_
_symmetry_equiv_pos_as_xyz
'x, y, z'
'-x, -y, -z'

loop_
_atom_site_label
_atom_site_type_symbol
_atom_site_fract_x
_atom_site_fract_y
_atom_site_fract_z
_atom_site_U_iso_or_equiv
_atom_site_adp_type
_atom_site_occupancy
_atom_site_symmetry_multiplicity
_atom_site_calc_flag
_atom_site_refinement_flags
O2 O -0.2022(13) 0.3352(10) 1.1009(9) 0.0369(18) Uani 1 1 d .
N2 N 0.2180(10) 0.0016(9) 0.5463(8) 0.0205(14) Uani 1 1 d .
H2A H 0.3006 -0.0267 0.4847 0.025 Uiso 1 1 calc R
H2B H 0.0869 -0.0200 0.5493 0.025 Uiso 1 1 calc R
O3 O -0.4345(11) 0.1918(11) 1.0425(8) 0.0410(19) Uani 1 1 d .
O1 O 0.4769(11) 0.1095(11) 0.6336(8) 0.0348(18) Uani 1 1 d .
N1 N -0.2632(11) 0.2470(8) 1.0303(7) 0.0216(13) Uani 1 1 d .
C5 C -0.0468(10) 0.0485(9) 0.7647(7) 0.0171(13) Uani 1 1 d .
H5 H -0.0837 -0.0299 0.7161 0.021 Uiso 1 1 calc R
C6 C -0.1802(13) 0.0885(10) 0.8610(8) 0.0206(15) Uani 1 1 d .
H6 H -0.3091 0.0380 0.8800 0.025 Uiso 1 1 calc R
C7 C -0.1224(12) 0.2037(10) 0.9292(8) 0.0185(15) Uani 1 1 d .
C1 C 0.0660(14) 0.2793(10) 0.9067(9) 0.0246(17) Uani 1 1 d .
H24 H 0.0945 0.3786 0.9360 0.029 Uiso 1 1 d R
C2 C 0.1982(12) 0.2375(9) 0.8088(7) 0.0207(14) Uani 1 1 d .
H2 H 0.3277 0.2868 0.7892 0.025 Uiso 1 1 calc R
C4 C 0.2886(13) 0.0741(8) 0.6317(8) 0.0243(18) Uani 1 1 d .
C3 C 0.1367(9) 0.1207(6) 0.7391(5) 0.0068(12) Uiso 1 1 d .
I1 I 0.34608(7) 0.38324(5) 0.26850(4) 0.0229(3) Uani 1 1 d .
C10 C 0.1964(12) 0.5590(10) 0.4864(8) 0.0225(16) Uani 1 1 d .
H10 H 0.3313 0.5993 0.4767 0.027 Uiso 1 1 calc R
C8 C -0.0593(13) 0.3965(10) 0.4189(9) 0.0233(16) Uani 1 1 d .
H8 H -0.1004 0.3264 0.3641 0.028 Uiso 1 1 calc R
C9 C 0.1368(14) 0.4553(10) 0.4053(9) 0.0217(16) Uani 1 1 d .

loop_
_atom_site_aniso_label
_atom_site_aniso_U_11
_atom_site_aniso_U_22
_atom_site_aniso_U_33
_atom_site_aniso_U_23
_atom_site_aniso_U_13
_atom_site_aniso_U_12
O2 0.038(4) 0.042(4) 0.039(4) -0.027(3) 0.011(3) -0.007(3)
N2 0.010(3) 0.030(4) 0.027(4) -0.017(3) 0.002(2) -0.004(3)
O3 0.022(3) 0.067(5) 0.041(4) -0.026(4) 0.012(3) -0.007(3)
O1 0.015(3) 0.055(5) 0.041(4) -0.023(4) 0.004(3) -0.011(3)
N1 0.025(3) 0.024(3) 0.015(3) -0.005(2) 0.005(2) 0.006(3)
C5 0.011(3) 0.025(3) 0.019(3) -0.010(3) 0.005(2) -0.006(3)
C6 0.019(4) 0.023(4) 0.020(4) -0.007(3) 0.000(3) -0.001(3)
C7 0.017(4) 0.027(4) 0.012(3) -0.007(3) 0.007(3) 0.004(3)
C1 0.027(4) 0.025(4) 0.025(4) -0.012(3) -0.001(3) -0.002(3)
C2 0.021(4) 0.020(3) 0.024(4) -0.009(3) 0.003(3) -0.006(3)
C4 0.030(4) 0.012(3) 0.028(4) 0.005(3) -0.019(3) -0.007(3)
I1 0.0225(4) 0.0247(4) 0.0212(4) -0.0060(2) 0.0050(2) 0.0021(2)
C10 0.016(4) 0.029(4) 0.025(4) -0.011(3) 0.004(3) -0.003(3)
C8 0.022(4) 0.025(4) 0.026(4) -0.014(3) 0.005(3) -0.004(3)
C9 0.025(4) 0.018(3) 0.020(4) -0.001(3) 0.000(3) 0.000(3)

loop_
_atom_type_symbol
_atom_type_description
_atom_type_scat_dispersion_real
_atom_type_scat_dispersion_imag
_atom_type_scat_source
C C 0.0030 0.0020 'International Tables Vol C Tables 4.2.6.8 and 6.1.1.4'
H H 0.0000 0.0000 'International Tables Vol C Tables 4.2.6.8 and 6.1.1.4'
I I -0.4740 1.8120 'International Tables Vol C Tables 4.2.6.8 and 6.1.1.4'
N N 0.0060 0.0030 'International Tables Vol C Tables 4.2.6.8 and 6.1.1.4'
O O 0.0110 0.0060 'International Tables Vol C Tables 4.2.6.8 and 6.1.1.4'

loop_
_geom_angle_atom_site_label_1
_geom_angle_atom_site_label_2
_geom_angle_atom_site_label_3
_geom_angle
_geom_angle_site_symmetry_1
_geom_angle_site_symmetry_3
C4 N2 H2A 120.0 . .
C4 N2 H2B 120.0 . .
H2A N2 H2B 120.0 . .
O3 N1 O2 123.3(7) . .
O3 N1 C7 118.4(7) . .
O2 N1 C7 118.3(7) . .
C3 C5 C6 120.2(7) . .
C3 C5 H5 119.9 . .
C6 C5 H5 119.9 . .
C5 C6 C7 118.5(7) . .
C5 C6 H6 120.8 . .
C7 C6 H6 120.8 . .
C6 C7 C1 123.0(8) . .
C6 C7 N1 118.7(7) . .
C1 C7 N1 118.4(7) . .
C2 C1 C7 117.6(7) . .
C2 C1 H24 116.9 . .
C7 C1 H24 123.3 . .
C1 C2 C3 118.8(7) . .
C1 C2 H2 120.6 . .
C3 C2 H2 120.6 . .
O1 C4 N2 123.6(9) . .
O1 C4 C3 118.3(7) . .
N2 C4 C3 118.0(7) . .
C5 C3 C2 121.9(6) . .
C5 C3 C4 120.2(5) . .
C2 C3 C4 117.9(6) . .
C8 C10 C9 120.6(8) 2_566 .
C8 C10 H10 119.7 2_566 .
C9 C10 H10 119.7 . .
C9 C8 C10 119.4(8) . 2_566
C9 C8 H8 120.3 . .
C10 C8 H8 120.3 2_566 .
C8 C9 C10 120.0(8) . .
C8 C9 I1 119.7(6) . .
C10 C9 I1 120.3(6) . .

loop_
_geom_bond_atom_site_label_1
_geom_bond_atom_site_label_2
_geom_bond_distance
_geom_bond_site_symmetry_2
O2 N1 1.229(11) .
N2 C4 1.280(10) .
N2 H2A 0.8800 .
N2 H2B 0.8800 .
O3 N1 1.219(11) .
O1 C4 1.279(11) .
N1 C7 1.453(9) .
C5 C3 1.353(8) .
C5 C6 1.378(11) .
C5 H5 0.9500 .
C6 C7 1.381(11) .
C6 H6 0.9500 .
C7 C1 1.393(12) .
C1 C2 1.391(12) .
C1 H24 0.9668 .
C2 C3 1.409(8) .
C2 H2 0.9500 .
C4 C3 1.555(11) .
I1 C9 2.085(9) .
C10 C8 1.394(11) 2_566
C10 C9 1.403(12) .
C10 H10 0.9500 .
C8 C9 1.381(12) .
C8 C10 1.394(11) 2_566
C8 H8 0.9500 .

loop_
_geom_torsion_atom_site_label_1
_geom_torsion_atom_site_label_2
_geom_torsion_atom_site_label_3
_geom_torsion_atom_site_label_4
_geom_torsion
_geom_torsion_site_symmetry_1
C3 C5 C6 C7 0.4(12) .
C5 C6 C7 C1 -1.1(13) .
C5 C6 C7 N1 179.6(7) .
O3 N1 C7 C6 -6.6(12) .
O2 N1 C7 C6 172.1(8) .
O3 N1 C7 C1 174.1(9) .
O2 N1 C7 C1 -7.2(12) .
C6 C7 C1 C2 1.2(13) .
N1 C7 C1 C2 -179.5(7) .
C7 C1 C2 C3 -0.7(12) .
C6 C5 C3 C2 0.1(11) .
C6 C5 C3 C4 179.3(6) .
C1 C2 C3 C5 0.1(11) .
C1 C2 C3 C4 -179.1(7) .
O1 C4 C3 C5 -162.3(7) .
N2 C4 C3 C5 17.4(9) .
O1 C4 C3 C2 16.9(10) .
N2 C4 C3 C2 -163.4(7) .
C10 C8 C9 C10 -0.1(14) 2_566
C10 C8 C9 I1 178.0(6) 2_566
C8 C10 C9 C8 0.1(15) 2_566
C8 C10 C9 I1 -178.0(6) 2_566
